data_7243893
loop_
_publ_author_name
'Guo, Sheng-Qiang'
'Yang, Hui-Qing'
'Wang, Ai-Lian'
'Jiang, Yu-Zhen'
'Xu, Guo-Qiang'
'Luo, Yong-Chun'
'Chen, Zhao-Xu'
'Xu, Peng-Fei'

_publ_section_title
;
 Divergent Ritter-type amination via photoredox catalytic four-component
 radical-polar crossover reactions
;
_journal_issue 23
_journal_name_full 'Green Chemistry'
_journal_page_first 9571
_journal_page_last 9576
_journal_paper_doi 10.1039/D1GC03048E
_journal_volume 23
_journal_year 2021
_chemical_formula_moiety 'C22 H18 Cl F N4 O2 S'
_chemical_formula_sum 'C22 H19 Cl F N4 O2 S'
_chemical_formula_weight 457.92
_space_group_crystal_system monoclinic
_space_group_IT_number 14
_space_group_name_Hall '-P 2yn'
_space_group_name_H-M_alt 'P 1 21/n 1'
_atom_sites_solution_hydrogens geom
_atom_sites_solution_primary direct
_audit_creation_date 2020-06-12
_audit_creation_method
;
Olex2 1.3
(compiled 2020.02.04 svn.rd84adfe8 for OlexSys, GUI svn.r6032)
;
_audit_update_record
;
2021-03-27 deposited with the CCDC.	2021-10-25 downloaded from the CCDC.
;
_cell_angle_alpha 90
_cell_angle_beta 98.637(3)
_cell_angle_gamma 90
_cell_formula_units_Z 4
_cell_length_a 7.17026(19)
_cell_length_b 21.7971(5)
_cell_length_c 13.6848(4)
_cell_measurement_reflns_used 3105
_cell_measurement_temperature 293.1(2)
_cell_measurement_theta_max 69.5310
_cell_measurement_theta_min 6.9120
_cell_volume 2114.55(10)
_computing_cell_refinement 'CrysAlisPro 1.171.38.43f (Rigaku OD, 2015)'
_computing_data_collection 'CrysAlisPro 1.171.38.43f (Rigaku OD, 2015)'
_computing_data_reduction 'CrysAlisPro 1.171.38.43f (Rigaku OD, 2015)'
_computing_molecular_graphics 'Olex2 1.3 (Dolomanov et al., 2009)'
_computing_publication_material 'Olex2 1.3 (Dolomanov et al., 2009)'
_computing_structure_refinement 'SHELXL 2018/3 (Sheldrick, 2015)'
_computing_structure_solution 'SHELXS  (Sheldrick, 2008)'
_diffrn_ambient_environment air
_diffrn_ambient_temperature 293.1(2)
_diffrn_detector 'CCD plate'
_diffrn_detector_area_resol_mean 16.0733
_diffrn_detector_type Eos
_diffrn_measured_fraction_theta_full 0.998
_diffrn_measured_fraction_theta_max 0.998
_diffrn_measurement_details
;
List of Runs (angles in degrees, time in seconds):

  # Type    Start    End  Width  t~exp~   \w     \q     \k     \f   Frames
#--------------------------------------------------------------------------
  1  \w     -9.00  16.00   1.00    1.00    --    0.00  57.00  30.00   25
  2  \w     30.00  68.00   1.00    1.00    --    0.00  57.00  90.00   38
  3  \w     25.00 121.00   1.00    1.00    --   54.00  19.00 -30.00   96
  4  \w     76.00 123.00   1.00    2.00    --  108.00 -38.00 -60.00   47
  5  \w    103.00 164.00   1.00    2.00    --  108.00  38.00-150.00   61
  6  \w     92.00 176.00   1.00    2.00    --  108.00  63.00-120.00   84
  7  \w    119.00 145.00   1.00    2.00    --  108.00 111.00   0.00   26
  8  \w     34.00 124.00   1.00    1.00    --   54.00  38.00-150.00   90
  9  \w     39.00  66.00   1.00    2.00    --  108.00 -38.00 -60.00   27
 10  \w     42.00 129.00   1.00    2.00    --  108.00 -77.00   0.00   87
 11  \w     38.00 124.00   1.00    2.00    --  108.00 -50.00  90.00   86
 12  \w     36.00  62.00   1.00    2.00    --  108.00-111.00 -30.00   26
 13  \w     31.00 111.00   1.00    1.00    --   54.00-125.00   0.00   80
 14  \w     53.00 116.00   1.00    2.00    --  108.00-111.00-180.00   63
 15  \w    -20.00  16.00   1.00    1.00    --    0.00  57.00-150.00   36
 16  \w     -1.00  25.00   1.00    1.00    --    0.00  57.00  90.00   26
;
_diffrn_measurement_device 'four-circle diffractometer'
_diffrn_measurement_device_type 'SuperNova, Dual, Cu at zero, Eos'
_diffrn_measurement_method '\w scans'
_diffrn_orient_matrix_type 'CrysAlisPro convention (1999,Acta A55,543-557)'
_diffrn_orient_matrix_UB_11 -0.0605163000
_diffrn_orient_matrix_UB_12 -0.0373976000
_diffrn_orient_matrix_UB_13 0.0854728000
_diffrn_orient_matrix_UB_21 -0.2033764000
_diffrn_orient_matrix_UB_22 -0.0028331000
_diffrn_orient_matrix_UB_23 -0.0555167000
_diffrn_orient_matrix_UB_31 0.0474888000
_diffrn_orient_matrix_UB_32 -0.0598779000
_diffrn_orient_matrix_UB_33 -0.0507052000
_diffrn_radiation_monochromator mirror
_diffrn_radiation_probe x-ray
_diffrn_radiation_type 'Cu K\a'
_diffrn_radiation_wavelength 1.54184
_diffrn_reflns_av_R_equivalents 0.0262
_diffrn_reflns_av_unetI/netI 0.0321
_diffrn_reflns_Laue_measured_fraction_full 0.998
_diffrn_reflns_Laue_measured_fraction_max 0.998
_diffrn_reflns_limit_h_max 8
_diffrn_reflns_limit_h_min -8
_diffrn_reflns_limit_k_max 14
_diffrn_reflns_limit_k_min -25
_diffrn_reflns_limit_l_max 14
_diffrn_reflns_limit_l_min -16
_diffrn_reflns_number 7622
_diffrn_reflns_point_group_measured_fraction_full 0.998
_diffrn_reflns_point_group_measured_fraction_max 0.998
_diffrn_reflns_theta_full 66.592
_diffrn_reflns_theta_max 66.592
_diffrn_reflns_theta_min 3.845
_diffrn_source 'micro-focus sealed X-ray tube'
_diffrn_source_type 'SuperNova (Cu) X-ray Source'
_exptl_absorpt_coefficient_mu 2.837
_exptl_absorpt_correction_T_max 1.00000
_exptl_absorpt_correction_T_min 0.68738
_exptl_absorpt_correction_type multi-scan
_exptl_absorpt_process_details
;
CrysAlisPro 1.171.38.43f (Rigaku Oxford Diffraction, 2015)
Empirical absorption correction using spherical harmonics,
 implemented in SCALE3 ABSPACK scaling algorithm.
;
_exptl_crystal_colour 'clear light colourless'
_exptl_crystal_colour_lustre clear
_exptl_crystal_colour_modifier light
_exptl_crystal_colour_primary colourless
_exptl_crystal_density_diffrn 1.438
_exptl_crystal_description block
_exptl_crystal_F_000 948
_exptl_crystal_size_max 0.18
_exptl_crystal_size_mid 0.15
_exptl_crystal_size_min 0.12
_refine_diff_density_max 0.266
_refine_diff_density_min -0.586
_refine_diff_density_rms 0.069
_refine_ls_extinction_method none
_refine_ls_goodness_of_fit_ref 1.040
_refine_ls_hydrogen_treatment constr
_refine_ls_matrix_type full
_refine_ls_number_parameters 281
_refine_ls_number_reflns 3737
_refine_ls_number_restraints 0
_refine_ls_restrained_S_all 1.040
_refine_ls_R_factor_all 0.0629
_refine_ls_R_factor_gt 0.0545
_refine_ls_shift/su_max 0.000
_refine_ls_shift/su_mean 0.000
_refine_ls_structure_factor_coef Fsqd
_refine_ls_weighting_details 'w=1/[\s^2^(Fo^2^)+(0.0829P)^2^+0.9638P] where P=(Fo^2^+2Fc^2^)/3'
_refine_ls_weighting_scheme calc
_refine_ls_wR_factor_gt 0.1452
_refine_ls_wR_factor_ref 0.1552
_reflns_Friedel_coverage 0.000
_reflns_number_gt 3148
_reflns_number_total 3737
_reflns_threshold_expression 'I > 2\s(I)'
_cod_data_source_file d1gc03048e2.cif
_cod_data_source_block guoshq_0605
_cod_depositor_comments 'Adding full bibliography for 7243893--7243896.cif.'
_cod_original_cell_volume 2114.56(10)
_cod_database_code 7243893
_shelx_shelxl_version_number 2018/3
_shelx_space_group_comment
;
The symmetry employed for this shelxl refinement is uniquely defined
by the following loop, which should always be used as a source of
symmetry information in preference to the above space-group names.
They are only intended as comments.
;
_reflns_odcompleteness_completeness 99.92
_reflns_odcompleteness_iscentric 1
_reflns_odcompleteness_theta 66.97
_olex2_refinement_description
;
1. Fixed Uiso
 At 1.2 times of:
  All C(H) groups, All C(H,H) groups
 At 1.5 times of:
  All C(H,H,H) groups
2.a Ternary CH refined with riding coordinates:
 C8(H8)
2.b Secondary CH2 refined with riding coordinates:
 C7(H7A,H7B)
2.c Aromatic/amide H refined with riding coordinates:
 C14(H14), C19(H19), C2(H2), C20(H20), C10(H10), C6(H6), C21(H21), C5(H5),
 C13(H13), C11(H11), C12(H12), C18(H18)
2.d Idealised Me refined as rotating group:
 C16(H16A,H16B,H16C)
;
_olex2_date_sample_data_collection 2020-06-05
_olex2_submission_special_instructions 'No special instructions were received'
_oxdiff_exptl_absorpt_empirical_details
;
Empirical correction (ABSPACK) includes:
- Absorption correction using spherical harmonics
- Frame scaling
;
_oxdiff_exptl_absorpt_empirical_full_max 2.122
_oxdiff_exptl_absorpt_empirical_full_min 0.545

loop_
_space_group_symop_operation_xyz
'x, y, z'
'-x+1/2, y+1/2, -z+1/2'
'-x, -y, -z'
'x-1/2, -y-1/2, z-1/2'

loop_
_atom_site_label
_atom_site_type_symbol
_atom_site_fract_x
_atom_site_fract_y
_atom_site_fract_z
_atom_site_U_iso_or_equiv
_atom_site_adp_type
_atom_site_occupancy
_atom_site_site_symmetry_order
_atom_site_calc_flag
_atom_site_refinement_flags_posn
_atom_site_refinement_flags_adp
_atom_site_refinement_flags_occupancy
_atom_site_disorder_assembly
_atom_site_disorder_group
Cl1 Cl 0.2310(3) 0.31771(4) 0.04428(7) 0.1404(7) Uani 1 1 d . . . . .
S1 S 0.30251(9) 0.07286(3) 0.01759(4) 0.0484(2) Uani 1 1 d . . . . .
F1 F -0.1615(5) 0.28428(16) 0.0692(2) 0.1676(17) Uani 1 1 d . . . . .
O2 O 0.4916(3) 0.08340(11) 0.06531(16) 0.0729(7) Uani 1 1 d . . . . .
O1 O 0.2064(4) 0.01995(10) 0.04749(16) 0.0803(7) Uani 1 1 d . . . . .
N1 N 0.0246(3) 0.11815(9) -0.18122(14) 0.0397(4) Uani 1 1 d . . . . .
N3 N -0.4244(3) 0.18159(12) -0.19622(19) 0.0592(6) Uani 1 1 d . . . . .
N2 N -0.2371(3) 0.17733(10) -0.20603(15) 0.0429(5) Uani 1 1 d . . . . .
N4 N -0.4673(3) 0.23909(13) -0.1897(2) 0.0672(7) Uani 1 1 d . . . . .
C1 C 0.1665(4) 0.13805(12) 0.03386(18) 0.0465(6) Uani 1 1 d . . . . .
C17 C -0.1595(3) 0.23482(11) -0.20495(16) 0.0417(5) Uani 1 1 d . . . . .
C14 C 0.1989(4) 0.08321(13) -0.3494(2) 0.0547(6) Uani 1 1 d . . . . .
H14 H 0.190912 0.124812 -0.335523 0.066 Uiso 1 1 calc R U . . .
C7 C 0.3127(3) 0.06680(11) -0.11059(17) 0.0405(5) Uani 1 1 d . . . . .
H7A H 0.374088 0.103293 -0.130937 0.049 Uiso 1 1 calc R U . . .
H7B H 0.392233 0.032066 -0.120630 0.049 Uiso 1 1 calc R U . . .
C3 C 0.1356(7) 0.24596(15) 0.0447(2) 0.0796(11) Uani 1 1 d . . . . .
C19 C 0.0374(5) 0.31968(14) -0.2172(2) 0.0620(7) Uani 1 1 d . . . . .
H19 H 0.153318 0.336514 -0.225217 0.074 Uiso 1 1 calc R U . . .
C2 C 0.2474(5) 0.19468(12) 0.03236(19) 0.0568(7) Uani 1 1 d . . . . .
H2 H 0.372752 0.199052 0.023426 0.068 Uiso 1 1 calc R U . . .
C20 C -0.1132(5) 0.35929(14) -0.2071(2) 0.0703(9) Uani 1 1 d . . . . .
H20 H -0.094191 0.401468 -0.208521 0.084 Uiso 1 1 calc R U . . .
C4 C -0.0498(7) 0.2363(2) 0.0572(2) 0.0892(14) Uani 1 1 d . . . . .
C10 C 0.1759(5) -0.02110(14) -0.3029(2) 0.0716(9) Uani 1 1 d . . . . .
H10 H 0.152316 -0.050556 -0.257149 0.086 Uiso 1 1 calc R U . . .
C6 C -0.0203(4) 0.12997(17) 0.0469(2) 0.0635(8) Uani 1 1 d . . . . .
H6 H -0.070998 0.090691 0.046757 0.076 Uiso 1 1 calc R U . . .
C21 C -0.2856(5) 0.33746(15) -0.1953(2) 0.0666(8) Uani 1 1 d . . . . .
H21 H -0.384301 0.363829 -0.187641 0.080 Uiso 1 1 calc R U . . .
C8 C 0.1248(3) 0.05911(10) -0.17877(17) 0.0393(5) Uani 1 1 d . . . . .
H8 H 0.049777 0.027202 -0.152507 0.047 Uiso 1 1 calc R U . . .
C5 C -0.1287(5) 0.1795(2) 0.0599(3) 0.0876(13) Uani 1 1 d . . . . .
H5 H -0.253139 0.174774 0.070307 0.105 Uiso 1 1 calc R U . . .
C15 C -0.1509(3) 0.11837(11) -0.20837(17) 0.0396(5) Uani 1 1 d . . . . .
C13 C 0.2443(5) 0.06456(19) -0.4395(2) 0.0721(9) Uani 1 1 d . . . . .
H13 H 0.268591 0.093711 -0.485599 0.087 Uiso 1 1 calc R U . . .
C9 C 0.1657(3) 0.04033(11) -0.28009(18) 0.0414(5) Uani 1 1 d . . . . .
C11 C 0.2210(6) -0.03918(18) -0.3932(3) 0.0895(13) Uani 1 1 d . . . . .
H11 H 0.229107 -0.080702 -0.407651 0.107 Uiso 1 1 calc R U . . .
C22 C -0.3091(4) 0.27385(13) -0.19527(19) 0.0525(6) Uani 1 1 d . . . . .
C12 C 0.2536(5) 0.0035(2) -0.4613(2) 0.0816(11) Uani 1 1 d . . . . .
H12 H 0.282081 -0.008772 -0.522404 0.098 Uiso 1 1 calc R U . . .
C18 C 0.0194(4) 0.25711(13) -0.21551(18) 0.0494(6) Uani 1 1 d . . . . .
H18 H 0.119923 0.231045 -0.221071 0.059 Uiso 1 1 calc R U . . .
C16 C -0.2798(4) 0.06685(13) -0.2451(2) 0.0550(7) Uani 1 1 d . . . . .
H16A H -0.217475 0.040026 -0.285478 0.082 Uiso 1 1 calc R U . . .
H16B H -0.392056 0.083057 -0.283509 0.082 Uiso 1 1 calc R U . . .
H16C H -0.312921 0.044338 -0.189880 0.082 Uiso 1 1 calc R U . . .

loop_
_atom_site_aniso_label
_atom_site_aniso_U_11
_atom_site_aniso_U_22
_atom_site_aniso_U_33
_atom_site_aniso_U_23
_atom_site_aniso_U_13
_atom_site_aniso_U_12
Cl1 0.306(2) 0.0435(5) 0.0608(5) -0.0020(4) -0.0062(8) -0.0050(7)
S1 0.0580(4) 0.0445(4) 0.0406(3) 0.0081(2) 0.0011(3) 0.0115(3)
F1 0.234(4) 0.174(3) 0.0877(17) -0.0228(18) 0.0007(19) 0.161(3)
O2 0.0605(12) 0.0892(16) 0.0611(12) -0.0058(11) -0.0169(10) 0.0278(11)
O1 0.128(2) 0.0542(13) 0.0625(13) 0.0200(10) 0.0275(13) -0.0023(12)
N1 0.0390(10) 0.0384(10) 0.0405(10) 0.0022(8) 0.0020(8) 0.0049(8)
N3 0.0387(11) 0.0672(16) 0.0721(16) 0.0038(12) 0.0094(10) 0.0078(10)
N2 0.0354(9) 0.0483(12) 0.0440(11) 0.0029(9) 0.0024(8) 0.0075(8)
N4 0.0484(13) 0.0729(17) 0.0800(18) 0.0001(14) 0.0089(11) 0.0198(12)
C1 0.0522(13) 0.0487(14) 0.0364(12) -0.0007(10) -0.0008(10) 0.0114(11)
C17 0.0460(12) 0.0456(13) 0.0309(11) 0.0023(9) -0.0026(9) 0.0080(10)
C14 0.0639(16) 0.0529(16) 0.0476(14) -0.0026(12) 0.0089(12) -0.0076(12)
C7 0.0423(11) 0.0384(12) 0.0401(12) 0.0046(10) 0.0043(9) 0.0108(9)
C3 0.148(4) 0.0493(18) 0.0333(14) -0.0043(12) -0.0127(17) 0.020(2)
C19 0.0714(18) 0.0502(16) 0.0616(17) -0.0005(13) 0.0005(14) -0.0052(13)
C2 0.0776(18) 0.0494(16) 0.0391(13) 0.0004(11) -0.0060(12) 0.0080(13)
C20 0.097(2) 0.0453(16) 0.0625(19) -0.0003(14) -0.0064(17) 0.0058(15)
C4 0.111(3) 0.103(3) 0.0472(17) -0.0146(19) -0.0094(18) 0.066(3)
C10 0.106(3) 0.0440(16) 0.0626(19) -0.0025(14) 0.0060(17) 0.0107(15)
C6 0.0537(15) 0.088(2) 0.0476(15) -0.0075(15) 0.0047(12) 0.0026(15)
C21 0.081(2) 0.0551(17) 0.0591(17) -0.0053(14) -0.0052(15) 0.0270(15)
C8 0.0407(11) 0.0317(11) 0.0450(12) 0.0059(9) 0.0048(9) 0.0015(9)
C5 0.066(2) 0.132(4) 0.063(2) -0.018(2) 0.0025(16) 0.035(2)
C15 0.0389(11) 0.0433(13) 0.0364(11) 0.0047(9) 0.0049(9) 0.0035(9)
C13 0.081(2) 0.090(2) 0.0472(16) -0.0005(16) 0.0148(15) -0.0087(17)
C9 0.0377(11) 0.0402(12) 0.0445(12) -0.0023(10) -0.0001(9) 0.0028(9)
C11 0.128(3) 0.067(2) 0.068(2) -0.0259(19) -0.004(2) 0.036(2)
C22 0.0555(14) 0.0567(16) 0.0423(13) 0.0004(12) -0.0025(11) 0.0178(12)
C12 0.076(2) 0.116(3) 0.0505(17) -0.026(2) 0.0017(15) 0.021(2)
C18 0.0505(13) 0.0504(15) 0.0451(13) -0.0006(11) -0.0002(11) 0.0019(11)
C16 0.0415(13) 0.0537(16) 0.0685(18) 0.0005(13) 0.0043(12) -0.0043(11)

loop_
_atom_type_symbol
_atom_type_description
_atom_type_scat_dispersion_real
_atom_type_scat_dispersion_imag
_atom_type_scat_source
C C 0.0181 0.0091 'International Tables Vol C Tables 4.2.6.8 and 6.1.1.4'
H H 0.0000 0.0000 'International Tables Vol C Tables 4.2.6.8 and 6.1.1.4'
Cl Cl 0.3639 0.7018 'International Tables Vol C Tables 4.2.6.8 and 6.1.1.4'
F F 0.0727 0.0534 'International Tables Vol C Tables 4.2.6.8 and 6.1.1.4'
N N 0.0311 0.0180 'International Tables Vol C Tables 4.2.6.8 and 6.1.1.4'
O O 0.0492 0.0322 'International Tables Vol C Tables 4.2.6.8 and 6.1.1.4'
S S 0.3331 0.5567 'International Tables Vol C Tables 4.2.6.8 and 6.1.1.4'

loop_
_geom_angle_atom_site_label_1
_geom_angle_atom_site_label_2
_geom_angle_atom_site_label_3
_geom_angle
_geom_angle_site_symmetry_1
_geom_angle_site_symmetry_3
_geom_angle_publ_flag
O2 S1 O1 117.47(15) . . ?
O2 S1 C1 108.54(13) . . ?
O2 S1 C7 106.65(13) . . ?
O1 S1 C1 108.34(14) . . ?
O1 S1 C7 108.39(13) . . ?
C1 S1 C7 106.98(11) . . ?
C15 N1 C8 118.3(2) . . ?
N4 N3 N2 108.6(2) . . ?
N3 N2 C15 119.8(2) . . ?
C17 N2 N3 109.8(2) . . ?
C17 N2 C15 130.28(19) . . ?
N3 N4 C22 108.8(2) . . ?
C2 C1 S1 119.0(2) . . ?
C2 C1 C6 122.5(3) . . ?
C6 C1 S1 118.6(2) . . ?
N2 C17 C22 104.0(2) . . ?
N2 C17 C18 133.9(2) . . ?
C22 C17 C18 122.0(3) . . ?
C13 C14 H14 119.9 . . ?
C9 C14 H14 119.9 . . ?
C9 C14 C13 120.2(3) . . ?
S1 C7 H7A 108.1 . . ?
S1 C7 H7B 108.1 . . ?
H7A C7 H7B 107.3 . . ?
C8 C7 S1 116.68(16) . . ?
C8 C7 H7A 108.1 . . ?
C8 C7 H7B 108.1 . . ?
C2 C3 Cl1 119.6(4) . . ?
C4 C3 Cl1 122.2(3) . . ?
C4 C3 C2 118.2(3) . . ?
C20 C19 H19 118.9 . . ?
C18 C19 H19 118.9 . . ?
C18 C19 C20 122.3(3) . . ?
C1 C2 C3 117.9(3) . . ?
C1 C2 H2 121.1 . . ?
C3 C2 H2 121.1 . . ?
C19 C20 H20 119.2 . . ?
C21 C20 C19 121.6(3) . . ?
C21 C20 H20 119.2 . . ?
F1 C4 C3 119.9(5) . . ?
F1 C4 C5 116.5(5) . . ?
C5 C4 C3 123.5(3) . . ?
C9 C10 H10 119.8 . . ?
C9 C10 C11 120.5(3) . . ?
C11 C10 H10 119.8 . . ?
C1 C6 H6 120.0 . . ?
C5 C6 C1 119.9(4) . . ?
C5 C6 H6 120.0 . . ?
C20 C21 H21 121.3 . . ?
C20 C21 C22 117.4(3) . . ?
C22 C21 H21 121.3 . . ?
N1 C8 C7 107.49(18) . . ?
N1 C8 H8 109.6 . . ?
N1 C8 C9 112.09(18) . . ?
C7 C8 H8 109.6 . . ?
C9 C8 C7 108.31(18) . . ?
C9 C8 H8 109.6 . . ?
C4 C5 H5 121.0 . . ?
C6 C5 C4 118.1(4) . . ?
C6 C5 H5 121.0 . . ?
N1 C15 N2 114.5(2) . . ?
N1 C15 C16 129.7(2) . . ?
N2 C15 C16 115.8(2) . . ?
C14 C13 H13 119.8 . . ?
C12 C13 C14 120.4(3) . . ?
C12 C13 H13 119.8 . . ?
C14 C9 C10 118.8(3) . . ?
C14 C9 C8 121.6(2) . . ?
C10 C9 C8 119.6(2) . . ?
C10 C11 H11 119.9 . . ?
C12 C11 C10 120.3(3) . . ?
C12 C11 H11 119.9 . . ?
N4 C22 C17 108.8(2) . . ?
N4 C22 C21 130.3(3) . . ?
C17 C22 C21 120.8(3) . . ?
C13 C12 H12 120.1 . . ?
C11 C12 C13 119.8(3) . . ?
C11 C12 H12 120.1 . . ?
C17 C18 H18 122.0 . . ?
C19 C18 C17 115.9(3) . . ?
C19 C18 H18 122.0 . . ?
C15 C16 H16A 109.5 . . ?
C15 C16 H16B 109.5 . . ?
C15 C16 H16C 109.5 . . ?
H16A C16 H16B 109.5 . . ?
H16A C16 H16C 109.5 . . ?
H16B C16 H16C 109.5 . . ?

loop_
_geom_bond_atom_site_label_1
_geom_bond_atom_site_label_2
_geom_bond_distance
_geom_bond_site_symmetry_2
_geom_bond_publ_flag
Cl1 C3 1.707(4) . ?
S1 O2 1.432(2) . ?
S1 O1 1.434(2) . ?
S1 C1 1.756(2) . ?
S1 C7 1.771(2) . ?
F1 C4 1.342(4) . ?
N1 C8 1.472(3) . ?
N1 C15 1.257(3) . ?
N3 N2 1.372(3) . ?
N3 N4 1.297(4) . ?
N2 C17 1.370(3) . ?
N2 C15 1.429(3) . ?
N4 C22 1.376(4) . ?
C1 C2 1.365(4) . ?
C1 C6 1.389(4) . ?
C17 C22 1.391(3) . ?
C17 C18 1.399(4) . ?
C14 H14 0.9300 . ?
C14 C13 1.383(4) . ?
C14 C9 1.378(4) . ?
C7 H7A 0.9700 . ?
C7 H7B 0.9700 . ?
C7 C8 1.528(3) . ?
C3 C2 1.400(4) . ?
C3 C4 1.382(7) . ?
C19 H19 0.9300 . ?
C19 C20 1.405(5) . ?
C19 C18 1.371(4) . ?
C2 H2 0.9300 . ?
C20 H20 0.9300 . ?
C20 C21 1.357(5) . ?
C4 C5 1.365(6) . ?
C10 H10 0.9300 . ?
C10 C9 1.379(4) . ?
C10 C11 1.381(5) . ?
C6 H6 0.9300 . ?
C6 C5 1.357(5) . ?
C21 H21 0.9300 . ?
C21 C22 1.397(4) . ?
C8 H8 0.9800 . ?
C8 C9 1.516(3) . ?
C5 H5 0.9300 . ?
C15 C16 1.493(3) . ?
C13 H13 0.9300 . ?
C13 C12 1.367(5) . ?
C11 H11 0.9300 . ?
C11 C12 1.362(6) . ?
C12 H12 0.9300 . ?
C18 H18 0.9300 . ?
C16 H16A 0.9600 . ?
C16 H16B 0.9600 . ?
C16 H16C 0.9600 . ?

loop_
_geom_torsion_atom_site_label_1
_geom_torsion_atom_site_label_2
_geom_torsion_atom_site_label_3
_geom_torsion_atom_site_label_4
_geom_torsion
_geom_torsion_site_symmetry_1
_geom_torsion_site_symmetry_2
_geom_torsion_site_symmetry_3
_geom_torsion_site_symmetry_4
_geom_torsion_publ_flag
Cl1 C3 C2 C1 179.5(2) . . . . ?
Cl1 C3 C4 F1 0.2(4) . . . . ?
Cl1 C3 C4 C5 -178.6(3) . . . . ?
S1 C1 C2 C3 179.49(19) . . . . ?
S1 C1 C6 C5 179.8(2) . . . . ?
S1 C7 C8 N1 71.5(2) . . . . ?
S1 C7 C8 C9 -167.18(16) . . . . ?
F1 C4 C5 C6 179.3(3) . . . . ?
O2 S1 C1 C2 36.4(2) . . . . ?
O2 S1 C1 C6 -144.1(2) . . . . ?
O2 S1 C7 C8 -176.54(17) . . . . ?
O1 S1 C1 C2 165.0(2) . . . . ?
O1 S1 C1 C6 -15.5(2) . . . . ?
O1 S1 C7 C8 56.1(2) . . . . ?
N1 C8 C9 C14 31.7(3) . . . . ?
N1 C8 C9 C10 -150.4(2) . . . . ?
N3 N2 C17 C22 -0.7(3) . . . . ?
N3 N2 C17 C18 -177.4(3) . . . . ?
N3 N2 C15 N1 -155.0(2) . . . . ?
N3 N2 C15 C16 26.7(3) . . . . ?
N3 N4 C22 C17 -0.6(3) . . . . ?
N3 N4 C22 C21 177.4(3) . . . . ?
N2 N3 N4 C22 0.1(3) . . . . ?
N2 C17 C22 N4 0.8(3) . . . . ?
N2 C17 C22 C21 -177.4(2) . . . . ?
N2 C17 C18 C19 175.3(3) . . . . ?
N4 N3 N2 C17 0.4(3) . . . . ?
N4 N3 N2 C15 176.0(2) . . . . ?
C1 S1 C7 C8 -60.5(2) . . . . ?
C1 C6 C5 C4 1.6(5) . . . . ?
C17 N2 C15 N1 19.6(3) . . . . ?
C17 N2 C15 C16 -158.7(2) . . . . ?
C14 C13 C12 C11 -1.1(5) . . . . ?
C7 S1 C1 C2 -78.3(2) . . . . ?
C7 S1 C1 C6 101.1(2) . . . . ?
C7 C8 C9 C14 -86.7(3) . . . . ?
C7 C8 C9 C10 91.2(3) . . . . ?
C3 C4 C5 C6 -1.8(5) . . . . ?
C19 C20 C21 C22 -1.1(5) . . . . ?
C2 C1 C6 C5 -0.7(4) . . . . ?
C2 C3 C4 F1 -180.0(3) . . . . ?
C2 C3 C4 C5 1.2(5) . . . . ?
C20 C19 C18 C17 1.1(4) . . . . ?
C20 C21 C22 N4 -176.6(3) . . . . ?
C20 C21 C22 C17 1.2(4) . . . . ?
C4 C3 C2 C1 -0.3(4) . . . . ?
C10 C11 C12 C13 0.9(6) . . . . ?
C6 C1 C2 C3 0.1(4) . . . . ?
C8 N1 C15 N2 178.44(19) . . . . ?
C8 N1 C15 C16 -3.5(4) . . . . ?
C15 N1 C8 C7 -159.9(2) . . . . ?
C15 N1 C8 C9 81.2(3) . . . . ?
C15 N2 C17 C22 -175.7(2) . . . . ?
C15 N2 C17 C18 7.6(4) . . . . ?
C13 C14 C9 C10 -0.9(4) . . . . ?
C13 C14 C9 C8 177.1(3) . . . . ?
C9 C14 C13 C12 1.0(5) . . . . ?
C9 C10 C11 C12 -0.8(6) . . . . ?
C11 C10 C9 C14 0.8(5) . . . . ?
C11 C10 C9 C8 -177.2(3) . . . . ?
C22 C17 C18 C19 -0.9(4) . . . . ?
C18 C17 C22 N4 178.0(2) . . . . ?
C18 C17 C22 C21 -0.3(4) . . . . ?
C18 C19 C20 C21 -0.1(5) . . . . ?
